data_4313611
loop_
_publ_author_name
'Fu Qiang Huang'
'Christine Flaschenriem'
'Paul Brazis'
'Carl R. Kannewurf'
'James A Ibers'

_publ_section_title
;
 Synthesis, Structure, Electrical Properties, and Band Structure
 Calculations of TiAsTe
;
_journal_name_full 'Inorganic Chemistry'
_journal_page_first 3194
_journal_page_last 3198
_journal_paper_doi 10.1021/ic020688b
_journal_volume 42
_journal_year 2003
_chemical_formula_sum 'As Te Ti'
_chemical_formula_weight 250.42
_chemical_name_common 'Titanium arsenic telluride'
_chemical_name_systematic
;
  ?
;
_space_group_IT_number 71
_symmetry_cell_setting orthorhombic
_symmetry_space_group_name_Hall '-I 2 2'
_symmetry_space_group_name_H-M 'I m m m'
_atom_sites_solution_hydrogens none
_atom_sites_solution_primary direct
_atom_sites_solution_secondary difmap
_audit_creation_method SHELXL-97
_cell_angle_alpha 90.00
_cell_angle_beta 90.00
_cell_angle_gamma 90.00
_cell_formula_units_Z 4
_cell_length_a 3.5730(8)
_cell_length_b 5.2491(12)
_cell_length_c 12.794(3)
_cell_measurement_temperature 153(2)
_cell_volume 239.95(10)
_computing_cell_refinement 'SMART version 5.054 (Bruker 2000)'
_computing_data_collection 'SMART version 5.054 (Bruker 2000)'
_computing_data_reduction 'SAINT-Plus version 6.22 (Bruker 2000)'
_computing_molecular_graphics 'SHELXL-97 (Sheldrick, 1997)'
_computing_publication_material 'SHELXL-97 (Sheldrick, 1997)'
_computing_structure_refinement 'SHELXL-97 (Sheldrick, 1997)'
_computing_structure_solution 'SHELXS-97 (Sheldrick, 1990)'
_diffrn_ambient_temperature 153(2)
_diffrn_measured_fraction_theta_full 0.964
_diffrn_measured_fraction_theta_max 0.964
_diffrn_measurement_device_type 'Bruker 1000-CCD'
_diffrn_measurement_method \w
_diffrn_radiation_monochromator graphite
_diffrn_radiation_source 'fine-focus sealed tube'
_diffrn_radiation_type MoK\a
_diffrn_radiation_wavelength 0.71073
_diffrn_reflns_av_R_equivalents 0.0224
_diffrn_reflns_av_sigmaI/netI 0.0117
_diffrn_reflns_limit_h_max 4
_diffrn_reflns_limit_h_min -4
_diffrn_reflns_limit_k_max 6
_diffrn_reflns_limit_k_min -6
_diffrn_reflns_limit_l_max 16
_diffrn_reflns_limit_l_min -16
_diffrn_reflns_number 1067
_diffrn_reflns_theta_full 28.25
_diffrn_reflns_theta_max 28.25
_diffrn_reflns_theta_min 3.18
_diffrn_standards_interval_count none
_diffrn_standards_interval_time none
_diffrn_standards_number none
_exptl_absorpt_coefficient_mu 28.740
_exptl_absorpt_correction_T_max 0.73214
_exptl_absorpt_correction_T_min 0.27164
_exptl_absorpt_correction_type numerical
_exptl_absorpt_process_details 'face indexed'
_exptl_crystal_colour black
_exptl_crystal_density_diffrn 6.932
_exptl_crystal_density_meas ?
_exptl_crystal_density_method 'not measured'
_exptl_crystal_description needle
_exptl_crystal_F_000 428
_exptl_crystal_size_max 0.386
_exptl_crystal_size_mid 0.018
_exptl_crystal_size_min 0.010
_refine_diff_density_max 1.558
_refine_diff_density_min -2.128
_refine_diff_density_rms 0.610
_refine_ls_extinction_coef 0.0063(11)
_refine_ls_extinction_expression Fc^*^=kFc[1+0.001xFc^2^\l^3^/sin(2\q)]^-1/4^
_refine_ls_extinction_method SHELXL
_refine_ls_goodness_of_fit_ref 1.506
_refine_ls_hydrogen_treatment none
_refine_ls_matrix_type full
_refine_ls_number_parameters 14
_refine_ls_number_reflns 189
_refine_ls_number_restraints 0
_refine_ls_restrained_S_all 1.506
_refine_ls_R_factor_all 0.0218
_refine_ls_R_factor_gt 0.0216
_refine_ls_shift/su_max 0.000
_refine_ls_shift/su_mean 0.000
_refine_ls_structure_factor_coef Fsqd
_refine_ls_weighting_details 'calc w=1/[\s^2^(Fo^2^)+(0.0350P)^2^+0.0000P] where P=(Fo^2^+2Fc^2^)/3'
_refine_ls_weighting_scheme calc
_refine_ls_wR_factor_gt 0.0604
_refine_ls_wR_factor_ref 0.0605
_reflns_number_gt 186
_reflns_number_total 189
_reflns_threshold_expression >2sigma(I)
_cod_data_source_file ic020688b.cif
_cod_data_source_block final
_cod_depositor_comments
;
The following automatic conversions were performed:

'_exptl_crystal_density_meas' value 'not measured' was changed to '?'
- the value is perceived as not measured.

Automatic conversion script
Id: cif_fix_values 3008 2015-01-20 13:52:24Z robertas 
;
_cod_database_code 4313611

loop_
_symmetry_equiv_pos_as_xyz
'x, y, z'
'-x, -y, z'
'-x, y, -z'
'x, -y, -z'
'x+1/2, y+1/2, z+1/2'
'-x+1/2, -y+1/2, z+1/2'
'-x+1/2, y+1/2, -z+1/2'
'x+1/2, -y+1/2, -z+1/2'
'-x, -y, -z'
'x, y, -z'
'x, -y, z'
'-x, y, z'
'-x+1/2, -y+1/2, -z+1/2'
'x+1/2, y+1/2, -z+1/2'
'x+1/2, -y+1/2, z+1/2'
'-x+1/2, y+1/2, z+1/2'

loop_
_atom_site_label
_atom_site_type_symbol
_atom_site_fract_x
_atom_site_fract_y
_atom_site_fract_z
_atom_site_U_iso_or_equiv
_atom_site_adp_type
_atom_site_occupancy
_atom_site_symmetry_multiplicity
_atom_site_calc_flag
_atom_site_refinement_flags
_atom_site_disorder_assembly
_atom_site_disorder_group
Ti Ti 0.5000 0.0000 0.11847(9) 0.0054(4) Uani 1 4 d S . .
As As 0.0000 0.25672(13) 0.0000 0.0056(3) Uani 1 4 d S . .
Te Te 0.0000 0.0000 0.29073(3) 0.0056(3) Uani 1 4 d S . .

loop_
_atom_site_aniso_label
_atom_site_aniso_U_11
_atom_site_aniso_U_22
_atom_site_aniso_U_33
_atom_site_aniso_U_23
_atom_site_aniso_U_13
_atom_site_aniso_U_12
Ti 0.0053(6) 0.0062(7) 0.0049(6) 0.000 0.000 0.000
As 0.0054(4) 0.0060(5) 0.0053(5) 0.000 0.000 0.000
Te 0.0059(4) 0.0062(4) 0.0048(4) 0.000 0.000 0.000

loop_
_atom_type_symbol
_atom_type_description
_atom_type_scat_dispersion_real
_atom_type_scat_dispersion_imag
_atom_type_scat_source
Ti Ti 0.2776 0.4457 'International Tables Vol C Tables 4.2.6.8 and 6.1.1.4'
As As 0.0499 2.0058 'International Tables Vol C Tables 4.2.6.8 and 6.1.1.4'
Te Te -0.5308 1.6751 'International Tables Vol C Tables 4.2.6.8 and 6.1.1.4'

loop_
_geom_angle_atom_site_label_1
_geom_angle_atom_site_label_2
_geom_angle_atom_site_label_3
_geom_angle
_geom_angle_site_symmetry_1
_geom_angle_site_symmetry_3
_geom_angle_publ_flag
As Ti As 59.81(3) 9 . ?
As Ti As 111.78(4) 9 1_655 ?
As Ti As 82.75(3) . 1_655 ?
As Ti As 82.75(3) 9 9_655 ?
As Ti As 111.78(4) . 9_655 ?
As Ti As 59.81(3) 1_655 9_655 ?
As Ti Te 148.42(2) 9 1_655 ?
As Ti Te 148.42(2) . 1_655 ?
As Ti Te 91.112(17) 1_655 1_655 ?
As Ti Te 91.112(17) 9_655 1_655 ?
As Ti Te 91.112(17) 9 . ?
As Ti Te 91.112(17) . . ?
As Ti Te 148.42(2) 1_655 . ?
As Ti Te 148.42(2) 9_655 . ?
Te Ti Te 78.06(4) 1_655 . ?
As Ti Te 133.070(15) 9 13 ?
As Ti Te 76.765(18) . 13 ?
As Ti Te 76.765(18) 1_655 13 ?
As Ti Te 133.070(15) 9_655 13 ?
Te Ti Te 71.68(2) 1_655 13 ?
Te Ti Te 71.68(2) . 13 ?
As Ti Te 76.765(18) 9 13_545 ?
As Ti Te 133.070(15) . 13_545 ?
As Ti Te 133.070(15) 1_655 13_545 ?
As Ti Te 76.765(18) 9_655 13_545 ?
Te Ti Te 71.68(2) 1_655 13_545 ?
Te Ti Te 71.68(2) . 13_545 ?
Te Ti Te 132.25(5) 13 13_545 ?
As Ti Ti 55.89(2) 9 9_655 ?
As Ti Ti 55.89(2) . 9_655 ?
As Ti Ti 55.89(2) 1_655 9_655 ?
As Ti Ti 55.89(2) 9_655 9_655 ?
Te Ti Ti 140.970(18) 1_655 9_655 ?
Te Ti Ti 140.970(18) . 9_655 ?
Te Ti Ti 113.87(2) 13 9_655 ?
Te Ti Ti 113.87(2) 13_545 9_655 ?
As As As 180.0 9_565 9 ?
As As Ti 119.906(16) 9_565 9 ?
As As Ti 60.094(16) 9 9 ?
As As Ti 119.906(16) 9_565 . ?
As As Ti 60.094(16) 9 . ?
Ti As Ti 120.19(3) 9 . ?
As As Ti 119.906(16) 9_565 1_455 ?
As As Ti 60.094(16) 9 1_455 ?
Ti As Ti 68.22(4) 9 1_455 ?
Ti As Ti 82.75(3) . 1_455 ?
As As Ti 119.906(16) 9_565 9_655 ?
As As Ti 60.094(16) 9 9_655 ?
Ti As Ti 82.75(3) 9 9_655 ?
Ti As Ti 68.22(4) . 9_655 ?
Ti As Ti 120.19(3) 1_455 9_655 ?
Ti Te Ti 78.06(4) 1_455 . ?
Ti Te Ti 108.32(2) 1_455 13 ?
Ti Te Ti 108.32(2) . 13 ?
Ti Te Ti 108.32(2) 1_455 13_545 ?
Ti Te Ti 108.32(2) . 13_545 ?
Ti Te Ti 132.25(5) 13 13_545 ?

loop_
_geom_bond_atom_site_label_1
_geom_bond_atom_site_label_2
_geom_bond_distance
_geom_bond_site_symmetry_2
_geom_bond_publ_flag
Ti As 2.7027(9) 9 ?
Ti As 2.7027(9) . ?
Ti As 2.7027(9) 1_655 ?
Ti As 2.7027(9) 9_655 ?
Ti Te 2.8370(11) 1_655 ?
Ti Te 2.8370(11) . ?
Ti Te 2.8701(7) 13 ?
Ti Te 2.8701(7) 13_545 ?
Ti Ti 3.031(2) 9_655 ?
As As 2.5541(15) 9_565 ?
As As 2.6950(15) 9 ?
As Ti 2.7027(9) 9 ?
As Ti 2.7027(9) 1_455 ?
As Ti 2.7027(9) 9_655 ?
Te Ti 2.8370(11) 1_455 ?
Te Ti 2.8701(7) 13 ?
Te Ti 2.8701(7) 13_545 ?
